data_7241549
loop_
_publ_author_name
'Chojnacki, Jaros\/law'
'Mo\'nka, Micha\/l'
'Serdiuk, Illia E.'
'Bojarski, Piotr'
'Po\/lo\'nski, Tadeusz'
'Olszewska, Teresa'

_publ_section_title
;
 Copper(i) halide cluster-based coordination polymers modulated by chiral
 ditopic dithiodianthranilide ligands: synthesis, crystal structure and
 photoluminescence
;
_journal_issue 2
_journal_name_full CrystEngComm
_journal_page_first 299
_journal_page_last 307
_journal_paper_doi 10.1039/D0CE01589J
_journal_volume 23
_journal_year 2021
_chemical_formula_moiety 'C28 H22 N2 S2'
_chemical_formula_sum 'C28 H22 N2 S2'
_chemical_formula_weight 450.59
_space_group_crystal_system monoclinic
_space_group_IT_number 14
_space_group_name_Hall '-P 2ybc'
_space_group_name_H-M_alt 'P 1 21/c 1'
_atom_sites_solution_hydrogens geom
_atom_sites_solution_primary direct
_atom_sites_solution_secondary difmap
_audit_creation_date 2020-06-15
_audit_creation_method
;
Olex2 1.2
(compiled 2018.05.29 svn.r3508 for OlexSys, GUI svn.r5506)
;
_audit_update_record
;
2020-07-02 deposited with the CCDC.	2020-11-06 downloaded from the CCDC.
;
_cell_angle_alpha 90
_cell_angle_beta 98.533(3)
_cell_angle_gamma 90
_cell_formula_units_Z 4
_cell_length_a 9.3720(3)
_cell_length_b 14.5073(9)
_cell_length_c 16.6745(7)
_cell_measurement_reflns_used 10534
_cell_measurement_temperature 120(2)
_cell_measurement_theta_max 30.12
_cell_measurement_theta_min 1.87
_cell_volume 2242.01(18)
_computing_cell_refinement 'X-Area Recipe 1.33.0.0 (STOE, 2015)'
_computing_data_collection 'X-Area WinXpose 2.0.22.0 (STOE, 2016)'
_computing_data_reduction 'X-Area Integrate 1.72.0.0 (STOE, 2018) X-Area X-Red32 1.63.4.0 (STOE, 2017)'
_computing_molecular_graphics 'Olex2 (Dolomanov et al., 2009)'
_computing_publication_material 'Olex2 (Dolomanov et al., 2009)'
_computing_structure_refinement 'ShelXL (Sheldrick, 2015)'
_computing_structure_solution 'ShelXT (Sheldrick, 2015)'
_diffrn_ambient_temperature 120.0
_diffrn_detector_area_resol_mean 6.67
_diffrn_measured_fraction_theta_full 0.968
_diffrn_measured_fraction_theta_max 0.968
_diffrn_measurement_device_type 'STOE IPDS 2T'
_diffrn_measurement_method 'rotation method, \w scans'
_diffrn_radiation_type MoK\a
_diffrn_radiation_wavelength 0.71073
_diffrn_reflns_av_R_equivalents 0.1108
_diffrn_reflns_av_unetI/netI 0.1733
_diffrn_reflns_Laue_measured_fraction_full 0.968
_diffrn_reflns_Laue_measured_fraction_max 0.968
_diffrn_reflns_limit_h_max 11
_diffrn_reflns_limit_h_min -11
_diffrn_reflns_limit_k_max 17
_diffrn_reflns_limit_k_min -17
_diffrn_reflns_limit_l_max 20
_diffrn_reflns_limit_l_min -20
_diffrn_reflns_number 20437
_diffrn_reflns_point_group_measured_fraction_full 0.968
_diffrn_reflns_point_group_measured_fraction_max 0.968
_diffrn_reflns_theta_full 25.242
_diffrn_reflns_theta_max 25.999
_diffrn_reflns_theta_min 1.870
_diffrn_source 'GeniX Mo, 0.05 x 0.05 mm2 microfocus'
_exptl_absorpt_coefficient_mu 0.257
_exptl_absorpt_correction_type none
_exptl_crystal_colour colourless
_exptl_crystal_colour_primary colourless
_exptl_crystal_density_diffrn 1.335
_exptl_crystal_density_method 'not measured'
_exptl_crystal_description prism
_exptl_crystal_F_000 944
_exptl_crystal_size_max 0.41
_exptl_crystal_size_mid 0.35
_exptl_crystal_size_min 0.22
_refine_diff_density_max 0.530
_refine_diff_density_min -0.365
_refine_diff_density_rms 0.075
_refine_ls_extinction_method none
_refine_ls_goodness_of_fit_ref 1.153
_refine_ls_hydrogen_treatment constr
_refine_ls_matrix_type full
_refine_ls_number_parameters 289
_refine_ls_number_reflns 4270
_refine_ls_number_restraints 0
_refine_ls_restrained_S_all 1.153
_refine_ls_R_factor_all 0.0666
_refine_ls_R_factor_gt 0.0548
_refine_ls_shift/su_max 0.000
_refine_ls_shift/su_mean 0.000
_refine_ls_structure_factor_coef Fsqd
_refine_ls_weighting_details 'w=1/[\s^2^(Fo^2^)+(0.0235P)^2^] where P=(Fo^2^+2Fc^2^)/3'
_refine_ls_weighting_scheme calc
_refine_ls_wR_factor_gt 0.1369
_refine_ls_wR_factor_ref 0.1542
_reflns_Friedel_coverage 0.000
_reflns_number_gt 3451
_reflns_number_total 4270
_reflns_threshold_expression 'I > 2\s(I)'
_cod_data_source_file d0ce01589j2.cif
_cod_data_source_block bdta
_cod_depositor_comments 'Adding full bibliography for 7241541--7241550.cif.'
_cod_database_code 7241549
_shelx_shelxl_version_number 2018/3
_shelx_space_group_comment
;
The symmetry employed for this shelxl refinement is uniquely defined
by the following loop, which should always be used as a source of
symmetry information in preference to the above space-group names.
They are only intended as comments.
;
_shelx_estimated_absorpt_t_max 0.946
_shelx_estimated_absorpt_t_min 0.902
_olex2_refinement_description
;
1. Fixed Uiso
 At 1.2 times of:
  All C(H) groups, All C(H,H) groups
2.a Secondary CH2 refined with riding coordinates:
 C8(H8A,H8B), C22(H22A,H22B)
2.b Aromatic/amide H refined with riding coordinates:
 C3(H3), C4(H4), C5(H5), C6(H6), C10(H10), C11(H11), C12(H12), C13(H13),
 C14(H14), C17(H17), C18(H18), C19(H19), C20(H20), C24(H24), C25(H25), C26(H26),
  C27(H27), C28(H28)
;
_olex2_submission_special_instructions 'No special instructions were received'

loop_
_space_group_symop_operation_xyz
'x, y, z'
'-x, y+1/2, -z+1/2'
'-x, -y, -z'
'x, -y-1/2, z-1/2'

loop_
_atom_site_label
_atom_site_type_symbol
_atom_site_fract_x
_atom_site_fract_y
_atom_site_fract_z
_atom_site_U_iso_or_equiv
_atom_site_adp_type
_atom_site_occupancy
_atom_site_site_symmetry_order
_atom_site_calc_flag
_atom_site_refinement_flags_posn
_atom_site_refinement_flags_adp
_atom_site_refinement_flags_occupancy
_atom_site_disorder_assembly
_atom_site_disorder_group
S1 S 0.40411(5) 0.30629(5) 0.55959(4) 0.0244(2) Uani 1 1 d . . . . .
S2 S 0.82215(6) 0.47184(5) 0.42256(4) 0.0248(2) Uani 1 1 d . . . . .
N1 N 0.61625(16) 0.25697(14) 0.47813(11) 0.0158(4) Uani 1 1 d . . . . .
N2 N 0.78920(17) 0.41777(15) 0.57182(11) 0.0181(4) Uani 1 1 d . . . . .
C1 C 0.8272(2) 0.39854(18) 0.49921(13) 0.0172(5) Uani 1 1 d . . . . .
C2 C 0.8701(2) 0.30090(18) 0.48733(13) 0.0169(5) Uani 1 1 d . . . . .
C3 C 1.0143(2) 0.2772(2) 0.48581(14) 0.0211(5) Uani 1 1 d . . . . .
H3 H 1.087916 0.322497 0.496229 0.025 Uiso 1 1 calc R . . . .
C4 C 1.0488(2) 0.1874(2) 0.46904(14) 0.0231(6) Uani 1 1 d . . . . .
H4 H 1.147053 0.171156 0.469488 0.028 Uiso 1 1 calc R . . . .
C5 C 0.9436(2) 0.12080(19) 0.45162(14) 0.0230(5) Uani 1 1 d . . . . .
H5 H 0.968848 0.060040 0.437785 0.028 Uiso 1 1 calc R . . . .
C6 C 0.7996(2) 0.14364(19) 0.45457(14) 0.0197(5) Uani 1 1 d . . . . .
H6 H 0.726082 0.098389 0.443223 0.024 Uiso 1 1 calc R . . . .
C7 C 0.76512(19) 0.23246(18) 0.47408(13) 0.0161(5) Uani 1 1 d . . . . .
C8 C 0.5196(2) 0.26583(19) 0.40063(13) 0.0182(5) Uani 1 1 d . . . . .
H8A H 0.578601 0.281797 0.358061 0.022 Uiso 1 1 calc R . . . .
H8B H 0.453164 0.318042 0.405063 0.022 Uiso 1 1 calc R . . . .
C9 C 0.4303(2) 0.18187(18) 0.37305(14) 0.0176(5) Uani 1 1 d . . . . .
C10 C 0.3688(2) 0.1787(2) 0.29159(14) 0.0233(6) Uani 1 1 d . . . . .
H10 H 0.389097 0.226182 0.255662 0.028 Uiso 1 1 calc R . . . .
C11 C 0.2783(2) 0.1068(2) 0.26288(16) 0.0297(6) Uani 1 1 d . . . . .
H11 H 0.236106 0.105090 0.207466 0.036 Uiso 1 1 calc R . . . .
C12 C 0.2494(2) 0.0371(2) 0.31532(18) 0.0292(6) Uani 1 1 d . . . . .
H12 H 0.186372 -0.011958 0.295907 0.035 Uiso 1 1 calc R . . . .
C13 C 0.3121(2) 0.0390(2) 0.39548(17) 0.0257(6) Uani 1 1 d . . . . .
H13 H 0.292855 -0.009109 0.430997 0.031 Uiso 1 1 calc R . . . .
C14 C 0.4033(2) 0.11092(18) 0.42476(14) 0.0203(5) Uani 1 1 d . . . . .
H14 H 0.446976 0.111561 0.479937 0.024 Uiso 1 1 calc R . . . .
C15 C 0.5718(2) 0.27873(17) 0.54926(13) 0.0165(5) Uani 1 1 d . . . . .
C16 C 0.6850(2) 0.27862(19) 0.62223(14) 0.0173(5) Uani 1 1 d . . . . .
C17 C 0.6854(2) 0.21155(19) 0.68206(14) 0.0208(5) Uani 1 1 d . . . . .
H17 H 0.612699 0.165408 0.676585 0.025 Uiso 1 1 calc R . . . .
C18 C 0.7916(2) 0.2118(2) 0.74964(15) 0.0245(6) Uani 1 1 d . . . . .
H18 H 0.791853 0.165561 0.789998 0.029 Uiso 1 1 calc R . . . .
C19 C 0.8970(2) 0.2793(2) 0.75828(14) 0.0240(6) Uani 1 1 d . . . . .
H19 H 0.969944 0.278925 0.804372 0.029 Uiso 1 1 calc R . . . .
C20 C 0.8966(2) 0.3474(2) 0.69999(15) 0.0224(5) Uani 1 1 d . . . . .
H20 H 0.968486 0.394062 0.706222 0.027 Uiso 1 1 calc R . . . .
C21 C 0.7904(2) 0.34704(18) 0.63245(14) 0.0169(5) Uani 1 1 d . . . . .
C22 C 0.7277(3) 0.5096(2) 0.58549(16) 0.0278(6) Uani 1 1 d . . . . .
H22A H 0.625961 0.511128 0.558892 0.033 Uiso 1 1 calc R . . . .
H22B H 0.781144 0.556983 0.559280 0.033 Uiso 1 1 calc R . . . .
C23 C 0.7329(2) 0.53408(18) 0.67375(15) 0.0210(5) Uani 1 1 d . . . . .
C24 C 0.8472(2) 0.58458(19) 0.71462(16) 0.0245(6) Uani 1 1 d . . . . .
H24 H 0.923519 0.603205 0.686612 0.029 Uiso 1 1 calc R . . . .
C25 C 0.8517(2) 0.6081(2) 0.79507(16) 0.0278(6) Uani 1 1 d . . . . .
H25 H 0.931421 0.641811 0.822365 0.033 Uiso 1 1 calc R . . . .
C26 C 0.7392(2) 0.5824(2) 0.83605(16) 0.0295(6) Uani 1 1 d . . . . .
H26 H 0.740536 0.599052 0.891256 0.035 Uiso 1 1 calc R . . . .
C27 C 0.6251(2) 0.5322(2) 0.79551(17) 0.0278(6) Uani 1 1 d . . . . .
H27 H 0.548634 0.513848 0.823550 0.033 Uiso 1 1 calc R . . . .
C28 C 0.6206(2) 0.5086(2) 0.71543(16) 0.0241(6) Uani 1 1 d . . . . .
H28 H 0.540778 0.474821 0.688371 0.029 Uiso 1 1 calc R . . . .

loop_
_atom_site_aniso_label
_atom_site_aniso_U_11
_atom_site_aniso_U_22
_atom_site_aniso_U_33
_atom_site_aniso_U_23
_atom_site_aniso_U_13
_atom_site_aniso_U_12
S1 0.0148(3) 0.0322(4) 0.0267(4) -0.0030(3) 0.0048(2) 0.0038(2)
S2 0.0359(4) 0.0211(4) 0.0182(4) 0.0025(2) 0.0061(2) -0.0007(3)
N1 0.0079(8) 0.0205(11) 0.0182(10) -0.0010(8) -0.0004(6) 0.0003(8)
N2 0.0194(9) 0.0186(12) 0.0161(10) 0.0011(9) 0.0020(7) 0.0000(8)
C1 0.0095(9) 0.0240(14) 0.0175(12) -0.0002(10) 0.0002(7) -0.0035(9)
C2 0.0148(10) 0.0238(14) 0.0124(11) -0.0001(9) 0.0032(7) -0.0011(9)
C3 0.0149(10) 0.0292(15) 0.0193(12) 0.0003(11) 0.0030(8) -0.0005(10)
C4 0.0159(10) 0.0345(17) 0.0192(12) 0.0027(11) 0.0034(8) 0.0077(10)
C5 0.0259(11) 0.0213(14) 0.0230(13) 0.0005(11) 0.0082(9) 0.0053(10)
C6 0.0216(11) 0.0189(13) 0.0189(12) -0.0001(10) 0.0040(8) 0.0003(10)
C7 0.0103(9) 0.0209(14) 0.0173(11) 0.0021(10) 0.0029(7) 0.0028(9)
C8 0.0145(10) 0.0220(14) 0.0170(12) 0.0020(10) -0.0013(8) -0.0020(9)
C9 0.0132(10) 0.0212(14) 0.0185(12) -0.0007(10) 0.0025(8) 0.0021(9)
C10 0.0207(11) 0.0293(15) 0.0197(13) -0.0006(11) 0.0020(8) 0.0034(10)
C11 0.0191(11) 0.0391(18) 0.0281(14) -0.0087(13) -0.0059(9) 0.0025(11)
C12 0.0196(12) 0.0226(16) 0.0445(17) -0.0115(13) 0.0016(10) -0.0015(10)
C13 0.0169(11) 0.0237(15) 0.0390(16) -0.0017(12) 0.0125(9) 0.0015(10)
C14 0.0154(10) 0.0258(14) 0.0206(12) -0.0014(11) 0.0055(8) 0.0006(10)
C15 0.0151(10) 0.0147(12) 0.0200(12) -0.0001(10) 0.0033(8) -0.0031(9)
C16 0.0117(9) 0.0227(13) 0.0181(12) -0.0013(10) 0.0040(7) 0.0031(9)
C17 0.0224(11) 0.0215(13) 0.0202(12) 0.0037(10) 0.0092(9) 0.0043(10)
C18 0.0326(12) 0.0255(15) 0.0168(12) 0.0057(11) 0.0084(9) 0.0101(12)
C19 0.0302(12) 0.0279(15) 0.0124(11) -0.0014(11) -0.0021(8) 0.0111(11)
C20 0.0220(11) 0.0224(15) 0.0222(13) -0.0042(11) 0.0010(8) 0.0025(10)
C21 0.0184(10) 0.0176(13) 0.0151(11) 0.0014(10) 0.0039(8) 0.0020(9)
C22 0.0421(14) 0.0200(15) 0.0222(13) -0.0007(11) 0.0074(10) 0.0049(12)
C23 0.0241(11) 0.0160(14) 0.0233(13) 0.0009(10) 0.0050(9) 0.0041(9)
C24 0.0225(11) 0.0229(15) 0.0304(14) -0.0009(11) 0.0108(9) -0.0044(10)
C25 0.0258(12) 0.0267(15) 0.0307(15) -0.0044(12) 0.0035(9) -0.0059(11)
C26 0.0367(13) 0.0308(17) 0.0219(13) -0.0017(12) 0.0074(10) 0.0062(12)
C27 0.0244(12) 0.0284(16) 0.0330(15) 0.0072(12) 0.0128(10) 0.0035(11)
C28 0.0186(12) 0.0217(14) 0.0315(14) 0.0011(11) 0.0024(9) -0.0031(10)

loop_
_atom_type_symbol
_atom_type_description
_atom_type_scat_dispersion_real
_atom_type_scat_dispersion_imag
_atom_type_scat_source
C C 0.0033 0.0016 'International Tables Vol C Tables 4.2.6.8 and 6.1.1.4'
H H 0.0000 0.0000 'International Tables Vol C Tables 4.2.6.8 and 6.1.1.4'
N N 0.0061 0.0033 'International Tables Vol C Tables 4.2.6.8 and 6.1.1.4'
S S 0.1246 0.1234 'International Tables Vol C Tables 4.2.6.8 and 6.1.1.4'

loop_
_geom_angle_atom_site_label_1
_geom_angle_atom_site_label_2
_geom_angle_atom_site_label_3
_geom_angle
_geom_angle_site_symmetry_1
_geom_angle_site_symmetry_3
_geom_angle_publ_flag
C7 N1 C8 116.88(17) . . ?
C15 N1 C7 121.44(18) . . ?
C15 N1 C8 121.41(17) . . ?
C1 N2 C21 120.7(2) . . ?
C1 N2 C22 119.2(2) . . ?
C21 N2 C22 119.68(18) . . ?
N2 C1 S2 125.6(2) . . ?
N2 C1 C2 115.5(2) . . ?
C2 C1 S2 118.91(16) . . ?
C3 C2 C1 121.0(2) . . ?
C7 C2 C1 119.96(17) . . ?
C7 C2 C3 118.9(2) . . ?
C2 C3 H3 120.3 . . ?
C4 C3 C2 119.4(2) . . ?
C4 C3 H3 120.3 . . ?
C3 C4 H4 119.3 . . ?
C3 C4 C5 121.48(19) . . ?
C5 C4 H4 119.3 . . ?
C4 C5 H5 120.3 . . ?
C4 C5 C6 119.3(2) . . ?
C6 C5 H5 120.3 . . ?
C5 C6 H6 120.3 . . ?
C7 C6 C5 119.4(2) . . ?
C7 C6 H6 120.3 . . ?
C2 C7 N1 118.7(2) . . ?
C6 C7 N1 120.0(2) . . ?
C6 C7 C2 121.28(18) . . ?
N1 C8 H8A 108.3 . . ?
N1 C8 H8B 108.3 . . ?
N1 C8 C9 116.0(2) . . ?
H8A C8 H8B 107.4 . . ?
C9 C8 H8A 108.3 . . ?
C9 C8 H8B 108.3 . . ?
C10 C9 C8 116.9(2) . . ?
C14 C9 C8 123.5(2) . . ?
C14 C9 C10 119.5(2) . . ?
C9 C10 H10 119.9 . . ?
C11 C10 C9 120.3(2) . . ?
C11 C10 H10 119.9 . . ?
C10 C11 H11 120.1 . . ?
C10 C11 C12 119.9(2) . . ?
C12 C11 H11 120.1 . . ?
C11 C12 H12 120.0 . . ?
C13 C12 C11 120.0(3) . . ?
C13 C12 H12 120.0 . . ?
C12 C13 H13 119.8 . . ?
C12 C13 C14 120.5(3) . . ?
C14 C13 H13 119.8 . . ?
C9 C14 C13 119.8(2) . . ?
C9 C14 H14 120.1 . . ?
C13 C14 H14 120.1 . . ?
N1 C15 S1 124.66(17) . . ?
N1 C15 C16 116.21(17) . . ?
C16 C15 S1 119.12(16) . . ?
C17 C16 C15 120.8(2) . . ?
C21 C16 C15 120.3(2) . . ?
C21 C16 C17 118.9(2) . . ?
C16 C17 H17 119.8 . . ?
C18 C17 C16 120.3(2) . . ?
C18 C17 H17 119.8 . . ?
C17 C18 H18 120.0 . . ?
C19 C18 C17 120.1(2) . . ?
C19 C18 H18 120.0 . . ?
C18 C19 H19 119.9 . . ?
C18 C19 C20 120.3(2) . . ?
C20 C19 H19 119.9 . . ?
C19 C20 H20 120.2 . . ?
C19 C20 C21 119.6(2) . . ?
C21 C20 H20 120.2 . . ?
C16 C21 N2 119.38(19) . . ?
C20 C21 N2 119.8(2) . . ?
C20 C21 C16 120.8(2) . . ?
N2 C22 H22A 108.8 . . ?
N2 C22 H22B 108.8 . . ?
N2 C22 C23 113.9(2) . . ?
H22A C22 H22B 107.7 . . ?
C23 C22 H22A 108.8 . . ?
C23 C22 H22B 108.8 . . ?
C24 C23 C22 120.9(2) . . ?
C24 C23 C28 118.6(2) . . ?
C28 C23 C22 120.4(2) . . ?
C23 C24 H24 119.4 . . ?
C25 C24 C23 121.2(2) . . ?
C25 C24 H24 119.4 . . ?
C24 C25 H25 120.2 . . ?
C24 C25 C26 119.7(2) . . ?
C26 C25 H25 120.2 . . ?
C25 C26 H26 120.4 . . ?
C27 C26 C25 119.3(2) . . ?
C27 C26 H26 120.4 . . ?
C26 C27 H27 119.5 . . ?
C28 C27 C26 121.1(2) . . ?
C28 C27 H27 119.5 . . ?
C23 C28 H28 119.9 . . ?
C27 C28 C23 120.1(2) . . ?
C27 C28 H28 119.9 . . ?

loop_
_geom_bond_atom_site_label_1
_geom_bond_atom_site_label_2
_geom_bond_distance
_geom_bond_site_symmetry_2
_geom_bond_publ_flag
S1 C15 1.655(2) . ?
S2 C1 1.658(2) . ?
N1 C7 1.451(2) . ?
N1 C8 1.470(2) . ?
N1 C15 1.351(3) . ?
N2 C1 1.341(3) . ?
N2 C21 1.439(3) . ?
N2 C22 1.483(3) . ?
C1 C2 1.494(4) . ?
C2 C3 1.398(3) . ?
C2 C7 1.392(3) . ?
C3 H3 0.9500 . ?
C3 C4 1.380(4) . ?
C4 H4 0.9500 . ?
C4 C5 1.380(4) . ?
C5 H5 0.9500 . ?
C5 C6 1.398(3) . ?
C6 H6 0.9500 . ?
C6 C7 1.379(4) . ?
C8 H8A 0.9900 . ?
C8 H8B 0.9900 . ?
C8 C9 1.510(3) . ?
C9 C10 1.395(3) . ?
C9 C14 1.390(3) . ?
C10 H10 0.9500 . ?
C10 C11 1.385(4) . ?
C11 H11 0.9500 . ?
C11 C12 1.390(4) . ?
C12 H12 0.9500 . ?
C12 C13 1.378(4) . ?
C13 H13 0.9500 . ?
C13 C14 1.390(3) . ?
C14 H14 0.9500 . ?
C15 C16 1.491(3) . ?
C16 C17 1.393(3) . ?
C16 C21 1.393(3) . ?
C17 H17 0.9500 . ?
C17 C18 1.388(3) . ?
C18 H18 0.9500 . ?
C18 C19 1.383(4) . ?
C19 H19 0.9500 . ?
C19 C20 1.386(4) . ?
C20 H20 0.9500 . ?
C20 C21 1.388(3) . ?
C22 H22A 0.9900 . ?
C22 H22B 0.9900 . ?
C22 C23 1.507(3) . ?
C23 C24 1.390(3) . ?
C23 C28 1.395(3) . ?
C24 H24 0.9500 . ?
C24 C25 1.379(3) . ?
C25 H25 0.9500 . ?
C25 C26 1.391(3) . ?
C26 H26 0.9500 . ?
C26 C27 1.384(4) . ?
C27 H27 0.9500 . ?
C27 C28 1.373(4) . ?
C28 H28 0.9500 . ?

loop_
_geom_torsion_atom_site_label_1
_geom_torsion_atom_site_label_2
_geom_torsion_atom_site_label_3
_geom_torsion_atom_site_label_4
_geom_torsion
_geom_torsion_site_symmetry_1
_geom_torsion_site_symmetry_2
_geom_torsion_site_symmetry_3
_geom_torsion_site_symmetry_4
_geom_torsion_publ_flag
S1 C15 C16 C17 70.3(3) . . . . ?
S1 C15 C16 C21 -108.3(2) . . . . ?
S2 C1 C2 C3 75.4(3) . . . . ?
S2 C1 C2 C7 -101.8(2) . . . . ?
N1 C8 C9 C10 -162.98(19) . . . . ?
N1 C8 C9 C14 19.3(3) . . . . ?
N1 C15 C16 C17 -110.6(2) . . . . ?
N1 C15 C16 C21 70.8(3) . . . . ?
N2 C1 C2 C3 -107.5(2) . . . . ?
N2 C1 C2 C7 75.3(3) . . . . ?
N2 C22 C23 C24 93.8(3) . . . . ?
N2 C22 C23 C28 -88.1(3) . . . . ?
C1 N2 C21 C16 -72.1(3) . . . . ?
C1 N2 C21 C20 107.6(3) . . . . ?
C1 N2 C22 C23 -161.8(2) . . . . ?
C1 C2 C3 C4 -175.5(2) . . . . ?
C1 C2 C7 N1 -4.5(3) . . . . ?
C1 C2 C7 C6 173.2(2) . . . . ?
C2 C3 C4 C5 1.7(4) . . . . ?
C3 C2 C7 N1 178.2(2) . . . . ?
C3 C2 C7 C6 -4.1(3) . . . . ?
C3 C4 C5 C6 -2.9(4) . . . . ?
C4 C5 C6 C7 0.6(3) . . . . ?
C5 C6 C7 N1 -179.41(19) . . . . ?
C5 C6 C7 C2 2.9(3) . . . . ?
C7 N1 C8 C9 95.9(2) . . . . ?
C7 N1 C15 S1 -179.27(19) . . . . ?
C7 N1 C15 C16 1.7(3) . . . . ?
C7 C2 C3 C4 1.8(3) . . . . ?
C8 N1 C7 C2 104.0(2) . . . . ?
C8 N1 C7 C6 -73.7(3) . . . . ?
C8 N1 C15 S1 6.8(3) . . . . ?
C8 N1 C15 C16 -172.3(2) . . . . ?
C8 C9 C10 C11 -176.02(18) . . . . ?
C8 C9 C14 C13 175.76(19) . . . . ?
C9 C10 C11 C12 -0.4(3) . . . . ?
C10 C9 C14 C13 -1.9(3) . . . . ?
C10 C11 C12 C13 -0.8(3) . . . . ?
C11 C12 C13 C14 0.7(3) . . . . ?
C12 C13 C14 C9 0.7(3) . . . . ?
C14 C9 C10 C11 1.8(3) . . . . ?
C15 N1 C7 C2 -70.2(3) . . . . ?
C15 N1 C7 C6 112.1(3) . . . . ?
C15 N1 C8 C9 -89.9(3) . . . . ?
C15 C16 C17 C18 179.7(2) . . . . ?
C15 C16 C21 N2 -0.1(3) . . . . ?
C15 C16 C21 C20 -179.7(2) . . . . ?
C16 C17 C18 C19 0.6(4) . . . . ?
C17 C16 C21 N2 -178.74(19) . . . . ?
C17 C16 C21 C20 1.6(3) . . . . ?
C17 C18 C19 C20 0.5(4) . . . . ?
C18 C19 C20 C21 -0.6(4) . . . . ?
C19 C20 C21 N2 179.8(2) . . . . ?
C19 C20 C21 C16 -0.5(3) . . . . ?
C21 N2 C1 S2 176.52(14) . . . . ?
C21 N2 C1 C2 -0.3(3) . . . . ?
C21 N2 C22 C23 26.1(3) . . . . ?
C21 C16 C17 C18 -1.6(3) . . . . ?
C22 N2 C1 S2 4.5(3) . . . . ?
C22 N2 C1 C2 -172.41(19) . . . . ?
C22 N2 C21 C16 100.0(3) . . . . ?
C22 N2 C21 C20 -80.4(2) . . . . ?
C22 C23 C24 C25 179.2(3) . . . . ?
C22 C23 C28 C27 -179.1(2) . . . . ?
C23 C24 C25 C26 -1.1(4) . . . . ?
C24 C23 C28 C27 -0.9(4) . . . . ?
C24 C25 C26 C27 0.9(4) . . . . ?
C25 C26 C27 C28 -0.8(4) . . . . ?
C26 C27 C28 C23 0.8(4) . . . . ?
C28 C23 C24 C25 1.0(4) . . . . ?
